data_2001610
loop_
_publ_author_name
'Reibenspies, J. H.'
'Darensbourg, D. J.'
'Longridge, E. M.'

_publ_contact_author
;
Dr. Joseph H. Reibenspies
Department of Chemistry
Texas A & M University College Station, Texas 77843
USA
Dr. Don Darensbourg
Department of Chemistry
Texas A & M University College Station, Texas 77843
USA
Ms. Elisabeth M. Longridge
Department of Chemistry
Texas A & M University College Station, Texas 77843
USA
;
_publ_section_title
;
 Structure of [Cu~2~(dmpe)~3~Cl~2~]~<i>n~</i>.2CH~2~Cl~2~
;
_journal_issue 6
_journal_name_full 'Acta Crystallographica Section C'
_journal_page_first 1140
_journal_page_last 1142
_journal_paper_doi 10.1107/S0108270192013015
_journal_volume 49
_journal_year 1993
_chemical_formula_sum 'C20 H52 Cl6 Cu2 P6'
_chemical_formula_weight 818
_chemical_name_systematic
;
catena-Poly[(chlorocopper)--bis-\m-{1,2-bis(dimethylphosphino)ethane-P:P'}-
(chlorocopper)-\m-{1,2-bis(dimethylphosphino)ethane-P:P'}]
       bis(dichloromethane) solvate
;
_space_group_IT_number 2
_symmetry_cell_setting triclinic
_symmetry_space_group_name_Hall '-P 1'
_symmetry_space_group_name_H-M 'P -1'
_cell_angle_alpha 110.60(3)
_cell_angle_beta 94.22(4)
_cell_angle_gamma 103.47(3)
_cell_formula_units_Z 1.0
_cell_length_a 9.025(4)
_cell_length_b 10.093(4)
_cell_length_c 11.987(6)
_cell_measurement_reflns_used 25
_cell_measurement_temperature 197
_cell_measurement_theta_max 25.15
_cell_measurement_theta_min 15.22
_cell_volume 979.3(8)
_computing_data_collection 'P3VAX 3.42 (Siemens, 1990)'
_computing_data_reduction 'REFRED (Reibenspies, 1992)'
_computing_publication_material
;
SHELXTL-PLUS;
CIFREP (Reibenspies, 1992)
;
_computing_structure_refinement SHELXTL-PLUS
_computing_structure_solution 'SHELXTL-PLUS (Sheldrick, 1990)'
_diffrn_ambient_temperature 296
_diffrn_measurement_device 'Siemens R3m/V diffractometer'
_diffrn_measurement_method \w
_diffrn_radiation_monochromator graphite
_diffrn_radiation_source 'X-ray Tube'
_diffrn_radiation_type 'Mo K\a'
_diffrn_radiation_wavelength 0.71073
_diffrn_reflns_av_R_equivalents 0.060
_diffrn_reflns_av_sigmaI/netI 0
_diffrn_reflns_limit_h_max 11
_diffrn_reflns_limit_h_min -11
_diffrn_reflns_limit_k_max 13
_diffrn_reflns_limit_k_min -13
_diffrn_reflns_limit_l_max 15
_diffrn_reflns_limit_l_min 0
_diffrn_reflns_number 3625
_diffrn_reflns_theta_max 25.00
_diffrn_reflns_theta_min 2.00
_diffrn_standards_decay_% 2
_diffrn_standards_interval_time 97
_diffrn_standards_number 3
_exptl_absorpt_coefficient_mu 1.76
_exptl_absorpt_correction_T_max 0.902
_exptl_absorpt_correction_T_min 0.504
_exptl_absorpt_correction_type Semi-empirical
_exptl_crystal_colour colorless
_exptl_crystal_density_diffrn 1.387
_exptl_crystal_description plate
_exptl_crystal_F_000 422
_exptl_crystal_size_max 0.38
_exptl_crystal_size_mid 0.23
_exptl_crystal_size_min 0.01
_refine_diff_density_max 0.9980
_refine_diff_density_min -1.1220
_refine_ls_goodness_of_fit_obs 1.9137
_refine_ls_hydrogen_treatment
;
  calc noref; for all hydrogens Uiso fixed at 0.08 \%A^2^
;
_refine_ls_matrix_type full
_refine_ls_number_constraints 26
_refine_ls_number_parameters 154
_refine_ls_number_reflns 1688
_refine_ls_number_restraints 0
_refine_ls_R_factor_all 0.1114
_refine_ls_R_factor_obs 0.0614
_refine_ls_shift/esd_max 0.0018
_refine_ls_shift/esd_mean 0.0004
_refine_ls_structure_factor_coef F
_refine_ls_weighting_details 'w = 1/\s^2^(F)+0.001F^2^'
_refine_ls_weighting_scheme calc
_refine_ls_wR_factor_all 0.0789
_refine_ls_wR_factor_obs 0.0662
_reflns_number_observed 1688
_reflns_number_total 3625
_reflns_observed_criterion refln_observed_if_F_>_8.0_sigma(F)
_cod_data_source_file st1042.cif
_cod_data_source_block CU2DMPE3POLY
_cod_depositor_comments
;
The following automatic conversions were performed:
'_symmetry_cell_setting' value 'Triclinic' changed to 'triclinic'
according to '/home/saulius/struct/CIF-dictionaries/cif_core.dic'
dictionary named 'cif_core.dic' version 2.4.1 from 2010-06-29.

Automatic conversion script
Id: cif_fix_enum 1527 2010-12-29 10:47:43Z saulius 

The following automatic conversions were performed:

'_symmetry_cell_setting' value 'Triclinic' changed to 'triclinic'
according to /home/saulius/struct/CIF-dictionaries/cif_core.dic
dictionary named 'cif_core.dic' version 2.4.1 from 2010-06-29.

Automatic conversion script
Id: cif_fix_values 1715 2011-07-08 13:25:40Z adriana 

The following automatic conversions were performed:

'_refine_ls_weighting_scheme' value 'calc w = 1/\s^2^(F)+0.001F^2^'
was changed to 'calc'. New tag '_refine_ls_weighting_details' was
created. The value of the new tag was set to 'w =
1/\s^2^(F)+0.001F^2^'.

Automatic conversion script
Id: cif_fix_values 3143 2015-03-26 13:38:13Z robertas 
;
_cod_original_cell_volume 979.4(7)
_cod_original_sg_symbol_H-M P-1
_cod_original_formula_sum 'C20 H52 Cl6 Cu2 P6 '
_cod_database_code 2001610

loop_
_symmetry_equiv_pos_as_xyz
x,y,z
-x,-y,-z

loop_
_atom_site_aniso_label
_atom_site_aniso_U_11
_atom_site_aniso_U_22
_atom_site_aniso_U_33
_atom_site_aniso_U_12
_atom_site_aniso_U_13
_atom_site_aniso_U_23
Cu(1) 0.0170(10) 0.0250(10) 0.0300(10) -0.00110(10) 0.00330(10) 0.01200(10)
Cl(1) 0.031(2) 0.038(2) 0.044(2) -0.0017(2) 0.0193(2) 0.0181(2)
Cl(2) 0.033(2) 0.050(2) 0.127(4) 0.0039(2) -0.0040(2) 0.0375(3)
Cl(3) 0.038(2) 0.065(2) 0.057(2) 0.0109(2) 0.0026(2) 0.0292(2)
P(1) 0.015(2) 0.025(2) 0.027(2) -0.00090(10) 0.00090(10) 0.01120(10)
P(2) 0.020(2) 0.023(2) 0.029(2) -0.00030(10) 0.00330(10) 0.00980(10)
P(3) 0.016(2) 0.025(2) 0.027(2) 0.00080(10) 0.00500(10) 0.01020(10)
C(1) 0.020(7) 0.022(6) 0.031(6) -0.0077(5) 0.0043(5) 0.0103(5)
C(2) 0.021(7) 0.028(7) 0.033(6) 0.0032(6) 0.0022(5) 0.0134(6)
C(3) 0.048(9) 0.035(7) 0.034(7) 0.0030(7) 0.0102(6) 0.0173(6)
C(4) 0.028(8) 0.042(8) 0.039(7) 0.0039(7) -0.0041(6) 0.0021(7)
C(5) 0.044(9) 0.033(7) 0.037(7) 0.0076(7) -0.0007(6) 0.0112(6)
C(6) 0.014(7) 0.058(9) 0.051(8) -0.0001(6) 0.0116(6) 0.0191(7)
C(7) 0.035(8) 0.028(7) 0.030(6) 0.0119(6) 0.0128(6) 0.0171(6)
C(8) 0.013(7) 0.053(9) 0.056(8) -0.0021(6) 0.0008(6) 0.0279(7)
C(9) 0.033(8) 0.025(7) 0.052(8) -0.0052(6) 0.0104(6) 0.0228(6)
C(10) 0.035(9) 0.043(8) 0.044(8) -0.0014(7) 0.0087(7) 0.0164(7)

loop_
_atom_site_label
_atom_site_fract_x
_atom_site_fract_y
_atom_site_fract_z
_atom_site_U_iso_or_equiv
_atom_site_thermal_displace_type
_atom_site_calc_flag
_atom_site_calc_attached_atom
_atom_site_refinement_flags
Cu(1) 0.0796(2) 0.2899(2) 0.20710(10) 0.02500(10) Uani ? ? .
Cl(1) 0.2766(4) 0.3407(3) 0.0914(3) 0.03840(10) Uani ? ? .
Cl(2) -0.4527(4) 0.8426(4) 0.2323(4) 0.0711(2) Uani ? ? .
Cl(3) -0.2862(4) 0.6649(4) 0.3062(3) 0.0521(2) Uani ? ? .
P(1) 0.1245(3) 0.1042(3) 0.2565(3) 0.02350(10) Uani ? ? .
P(2) 0.1558(4) -0.2352(3) -0.0947(3) 0.02530(10) Uani ? ? .
P(3) 0.1453(3) 0.5139(3) 0.3577(3) 0.02310(10) Uani ? ? .
C(1) 0.0990(12) -0.0719(11) 0.1327(9) 0.0267(5) Uani ? ? .
C(2) 0.2104(13) -0.0679(12) 0.0424(9) 0.0277(5) Uani ? ? .
C(3) 0.0078(14) 0.0465(12) 0.3583(10) 0.0390(6) Uani ? ? .
C(4) 0.3171(14) 0.1348(13) 0.3346(10) 0.0417(6) Uani ? ? .
C(5) 0.1844(15) -0.3737(12) -0.0357(10) 0.0398(6) Uani ? ? .
C(6) 0.3243(13) -0.2115(14) -0.1704(11) 0.0428(6) Uani ? ? .
C(7) 0.0209(14) 0.5580(11) 0.4711(9) 0.0284(5) Uani ? ? .
C(8) 0.3367(13) 0.5665(14) 0.4517(11) 0.0412(6) Uani ? ? .
C(9) 0.1623(14) 0.6694(11) 0.3088(11) 0.0366(5) Uani ? ? .
C(10) -0.4058(14) 0.6757(13) 0.1859(10) 0.0427(6) Uani ? ? .
H(1A) -0.0054 -0.1068 0.0898 0.0800 Uiso calc C(1) RT
H(1B) 0.1154 -0.1418 0.1662 0.0800 Uiso calc C(1) RT
H(2A) 0.3134 -0.0535 0.0803 0.0800 Uiso calc C(2) RT
H(2B) 0.2094 0.0154 0.0214 0.0800 Uiso calc C(2) RT
H(3A) 0.0379 -0.0323 0.3724 0.0800 Uiso calc C(3) RT
H(3B) 0.0227 0.1280 0.4339 0.0800 Uiso calc C(3) RT
H(3C) -0.0992 0.0129 0.3217 0.0800 Uiso calc C(3) RT
H(4A) 0.3242 0.0501 0.3515 0.0800 Uiso calc C(4) RT
H(4B) 0.3898 0.1520 0.2832 0.0800 Uiso calc C(4) RT
H(4C) 0.3401 0.2193 0.4090 0.0800 Uiso calc C(4) RT
H(5A) 0.1028 -0.3966 0.0072 0.0800 Uiso calc C(5) RT
H(5B) 0.1842 -0.4611 -0.1026 0.0800 Uiso calc C(5) RT
H(5C) 0.2820 -0.3367 0.0178 0.0800 Uiso calc C(5) RT
H(6A) 0.3253 -0.1396 -0.2059 0.0800 Uiso calc C(6) RT
H(6B) 0.4169 -0.1803 -0.1122 0.0800 Uiso calc C(6) RT
H(6C) 0.3191 -0.3046 -0.2326 0.0800 Uiso calc C(6) RT
H(7A) -0.0714 0.5726 0.4380 0.0800 Uiso calc C(7) RT
H(7B) 0.0769 0.6476 0.5368 0.0800 Uiso calc C(7) RT
H(8A) 0.3535 0.6628 0.5132 0.0800 Uiso calc C(8) RT
H(8B) 0.3414 0.4973 0.4890 0.0800 Uiso calc C(8) RT
H(8C) 0.4150 0.5684 0.4018 0.0800 Uiso calc C(8) RT
H(9A) 0.1895 0.7607 0.3778 0.0800 Uiso calc C(9) RT
H(9B) 0.2417 0.6693 0.2597 0.0800 Uiso calc C(9) RT
H(9C) 0.0660 0.6587 0.2621 0.0800 Uiso calc C(9) RT
H(10A) -0.3514 0.6689 0.1191 0.0800 Uiso calc C(10) RT
H(10B) -0.4986 0.5954 0.1593 0.0800 Uiso calc C(10) RT

loop_
_atom_type_symbol
_atom_type_scat_dispersion_real
_atom_type_scat_dispersion_imag
_atom_type_scat_source
C 0.002 0.002 International_Tables_Vol_IV_Table_2.2B
H 0.000 0.000 International_Tables_Vol_IV_Table_2.2B
P 0.090 0.095 International_Tables_Vol_IV_Table_2.2B
CL 0.132 0.159 International_Tables_Vol_IV_Table_2.2B
CU 0.263 1.266 International_Tables_Vol_IV_Table_2.2B

loop_
_geom_angle_atom_site_label_1
_geom_angle_atom_site_label_2
_geom_angle_atom_site_label_3
_geom_angle_site_symmetry_1
_geom_angle_site_symmetry_2
_geom_angle_site_symmetry_3
_geom_angle
_geom_angle_publ_flag
Cl(1) Cu(1) P(1) . . . 104.80(10) yes
Cl(1) Cu(1) P(3) . . . 97.40(10) yes
P(1) Cu(1) P(3) . . . 116.10(10) yes
Cl(1) Cu(1) P(2) . . 2 109.00(10) yes
P(1) Cu(1) P(2) . . 2 114.60(10) yes
P(3) Cu(1) P(2) . . 2 112.80(10) yes
Cu(1) P(1) C(1) . . . 117.0(4) yes
Cu(1) P(1) C(3) . . . 117.6(5) yes
C(1) P(1) C(3) . . . 101.0(5) yes
Cu(1) P(1) C(4) . . . 116.9(4) yes
C(1) P(1) C(4) . . . 101.3(5) yes
C(3) P(1) C(4) . . . 100.1(6) yes
C(2) P(2) C(5) . . . 101.8(5) yes
C(2) P(2) C(6) . . . 102.3(5) yes
C(5) P(2) C(6) . . . 101.5(7) yes
C(2) P(2) Cu(1) . . 2 116.8(4) yes
C(5) P(2) Cu(1) . . 2 115.3(4) yes
C(6) P(2) Cu(1) . . 2 116.8(4) yes
Cu(1) P(3) C(7) . . . 119.9(3) yes
Cu(1) P(3) C(8) . . . 115.1(4) yes
C(7) P(3) C(8) . . . 102.4(5) yes
Cu(1) P(3) C(9) . . . 115.1(4) yes
C(7) P(3) C(9) . . . 100.3(6) yes
C(8) P(3) C(9) . . . 101.3(6) yes
P(1) C(1) C(2) . . . 114.4(7) yes
P(2) C(2) C(1) . . . 112.6(7) yes
P(3) C(7) C(7) . . 2 113.4(11) yes
Cl(2) C(10) Cl(3) . . . 110.8(6) yes

loop_
_geom_bond_atom_site_label_1
_geom_bond_atom_site_label_2
_geom_bond_site_symmetry_1
_geom_bond_site_symmetry_2
_geom_bond_distance
_geom_bond_publ_flag
Cu(1) Cl(1) . . 2.405(4) yes
Cu(1) P(1) . . 2.264(4) yes
Cu(1) P(3) . . 2.251(3) yes
Cu(1) P(2) . 2 2.268(4) yes
Cl(2) C(10) . . 1.742(14) yes
Cl(3) C(10) . . 1.787(14) yes
P(1) C(1) . . 1.822(9) yes
P(1) C(3) . . 1.828(14) yes
P(1) C(4) . . 1.816(13) yes
P(2) C(2) . . 1.826(9) yes
P(2) C(5) . . 1.832(15) yes
P(2) C(6) . . 1.839(13) yes
P(2) Cu(1) . 2 2.268(4) yes
P(3) C(7) . . 1.827(12) yes
P(3) C(8) . . 1.844(12) yes
P(3) C(9) . . 1.839(14) yes
C(1) C(2) . . 1.534(17) yes
C(7) C(7) . 2 1.55(3) yes
